data_4502948
loop_
_publ_author_name
'Lamann-Glees, Alexandra'
'Ruschewitz, Uwe'

_publ_section_title
;
 Effect of Counteranions in Self-Assembled Silver(I)-Coordination Polymers
 of 4-Aminobenzonitrile
;
_journal_issue 2
_journal_name_full 'Crystal Growth &amp; Design'
_journal_page_first 854
_journal_paper_doi 10.1021/cg201244y
_journal_volume 12
_journal_year 2012
_chemical_formula_moiety 'C14 H12 N4 Ag, S1 O3 C1 F3'
_chemical_formula_sum 'C15 H12 Ag F3 N4 O3 S'
_chemical_formula_weight 493.22
_chemical_name_common Bis(para-aminobenzonitrile)silver(I)-methanesulfonate
_chemical_name_systematic
;
Bis(para-aminobenzonitrile)silver(I)-methanesulfonate
;
_space_group_IT_number 2
_symmetry_cell_setting triclinic
_symmetry_space_group_name_Hall '-P 1'
_symmetry_space_group_name_H-M 'P -1'
_atom_sites_solution_hydrogens geom
_atom_sites_solution_primary direct
_atom_sites_solution_secondary difmap
_audit_creation_method SHELXL-97
_cell_angle_alpha 111.266(18)
_cell_angle_beta 111.231(18)
_cell_angle_gamma 90.15(2)
_cell_formula_units_Z 2
_cell_length_a 9.9223(17)
_cell_length_b 10.0790(17)
_cell_length_c 10.9222(18)
_cell_measurement_reflns_used 1509
_cell_measurement_temperature 293(2)
_cell_measurement_theta_max 28.15
_cell_measurement_theta_min 1.9
_cell_volume 937.5(3)
_computing_cell_refinement
;
IPDS program system (Stoe IPDS V2.87, 1996/97)
;
_computing_data_collection
;
IPDS program system (Stoe IPDS V2.87, 1996/97)
;
_computing_data_reduction
;
IPDS program system (Stoe IPDS V2.87, 1996/97)
;
_computing_molecular_graphics 'DIAMOND (Brandenburg, 2001)'
_computing_publication_material 'publCIF (Westrip, 2009)'
_computing_structure_refinement 'SHELXL-97 (Sheldrick, 1997)'
_computing_structure_solution 'SIR92 (Altomare, 1993)'
_diffrn_ambient_temperature 293(2)
_diffrn_measured_fraction_theta_full 0.896
_diffrn_measured_fraction_theta_max 0.896
_diffrn_measurement_device_type 'Stoe IPDS I'
_diffrn_measurement_method '\f scans'
_diffrn_radiation_monochromator graphite
_diffrn_radiation_source 'fine-focus sealed tube'
_diffrn_radiation_type MoK\a
_diffrn_radiation_wavelength 0.71073
_diffrn_reflns_av_R_equivalents 0.0729
_diffrn_reflns_av_sigmaI/netI 0.0661
_diffrn_reflns_limit_h_max 13
_diffrn_reflns_limit_h_min -13
_diffrn_reflns_limit_k_max 13
_diffrn_reflns_limit_k_min -13
_diffrn_reflns_limit_l_max 14
_diffrn_reflns_limit_l_min -14
_diffrn_reflns_number 8851
_diffrn_reflns_theta_full 28.17
_diffrn_reflns_theta_max 28.17
_diffrn_reflns_theta_min 2.88
_diffrn_standards_decay_% 0
_diffrn_standards_interval_time 0
_diffrn_standards_number 0
_exptl_absorpt_coefficient_mu 1.238
_exptl_absorpt_correction_T_max 0.8562
_exptl_absorpt_correction_T_min 0.7100
_exptl_absorpt_correction_type numerical
_exptl_absorpt_process_details
;
(X-RED; Stoe & Cie, 2001; the crystal shape was optimized by
X-SHAPE; Stoe & Cie, 1999)
;
_exptl_crystal_colour 'light yellow'
_exptl_crystal_density_diffrn 1.747
_exptl_crystal_density_method 'not measured'
_exptl_crystal_description plate
_exptl_crystal_F_000 488
_exptl_crystal_size_max 0.5
_exptl_crystal_size_mid 0.2
_exptl_crystal_size_min 0.2
_refine_diff_density_max 0.760
_refine_diff_density_min -0.942
_refine_diff_density_rms 0.078
_refine_ls_extinction_method none
_refine_ls_goodness_of_fit_ref 1.321
_refine_ls_hydrogen_treatment constr
_refine_ls_matrix_type full
_refine_ls_number_parameters 245
_refine_ls_number_reflns 4126
_refine_ls_number_restraints 0
_refine_ls_restrained_S_all 1.321
_refine_ls_R_factor_all 0.0619
_refine_ls_R_factor_gt 0.0511
_refine_ls_shift/su_max 0.000
_refine_ls_shift/su_mean 0.000
_refine_ls_structure_factor_coef Fsqd
_refine_ls_weighting_details 'calc w=1/[\s^2^(Fo^2^)+(0.0722P)^2^+0.0000P] where P=(Fo^2^+2Fc^2^)/3'
_refine_ls_weighting_scheme calc
_refine_ls_wR_factor_gt 0.1549
_refine_ls_wR_factor_ref 0.1621
_reflns_number_gt 3267
_reflns_number_total 4126
_reflns_threshold_expression >2\s(I)
_cod_data_source_file cg201244y_si_003.cif
_cod_data_source_block alex1
_cod_database_code 4502948

loop_
_symmetry_equiv_pos_as_xyz
'x, y, z'
'-x, -y, -z'

loop_
_atom_site_label
_atom_site_type_symbol
_atom_site_fract_x
_atom_site_fract_y
_atom_site_fract_z
_atom_site_U_iso_or_equiv
_atom_site_adp_type
_atom_site_occupancy
_atom_site_symmetry_multiplicity
_atom_site_calc_flag
_atom_site_refinement_flags
Ag1 Ag 0.32399(4) 0.20568(4) 0.99816(3) 0.07262(19) Uani 1 1 d .
C2 C 0.2706(4) -0.0537(5) 0.6020(4) 0.0519(8) Uani 1 1 d .
H2 H 0.3586 0.0001 0.6240 0.073(4) Uiso 1 1 calc R
C1 C 0.2453(4) -0.0847(4) 0.7067(3) 0.0458(7) Uani 1 1 d .
C3 C 0.1642(5) -0.1036(5) 0.4648(4) 0.0542(9) Uani 1 1 d .
H3 H 0.1813 -0.0840 0.3944 0.073(4) Uiso 1 1 calc R
C4 C 0.0327(4) -0.1822(4) 0.4319(4) 0.0503(8) Uani 1 1 d .
C5 C 0.0084(5) -0.2150(5) 0.5364(4) 0.0576(9) Uani 1 1 d .
H5 H -0.0790 -0.2698 0.5145 0.073(4) Uiso 1 1 calc R
C6 C 0.1151(5) -0.1654(5) 0.6728(4) 0.0562(9) Uani 1 1 d .
H6 H 0.0988 -0.1868 0.7428 0.073(4) Uiso 1 1 calc R
C7 C -0.0784(5) -0.2243(5) 0.2926(4) 0.0621(11) Uani 1 1 d .
C8 C -0.2238(4) -0.2712(4) 0.7308(4) 0.0475(7) Uani 1 1 d .
C9 C -0.3229(5) -0.2304(4) 0.6278(4) 0.0534(9) Uani 1 1 d .
H9 H -0.3449 -0.1370 0.6538 0.073(4) Uiso 1 1 calc R
C10 C -0.3888(4) -0.3262(5) 0.4882(4) 0.0528(8) Uani 1 1 d .
H10 H -0.4541 -0.2973 0.4202 0.073(4) Uiso 1 1 calc R
C11 C -0.3576(4) -0.4658(4) 0.4493(3) 0.0467(7) Uani 1 1 d .
C12 C -0.2580(5) -0.5075(4) 0.5512(4) 0.0554(9) Uani 1 1 d .
H12 H -0.2360 -0.6008 0.5250 0.073(4) Uiso 1 1 calc R
C13 C -0.1915(4) -0.4105(5) 0.6913(4) 0.0540(9) Uani 1 1 d .
H13 H -0.1251 -0.4387 0.7591 0.073(4) Uiso 1 1 calc R
C14 C -0.4314(4) -0.5690(5) 0.3060(4) 0.0547(9) Uani 1 1 d .
C15 C 0.2533(7) -0.3716(6) 1.0295(7) 0.0787(14) Uani 1 1 d .
S1 S 0.28278(12) -0.18136(12) 1.13099(11) 0.0559(3) Uani 1 1 d .
N1 N 0.3503(4) -0.0273(4) 0.8478(3) 0.0539(8) Uani 1 1 d .
H1A H 0.4396 -0.0210 0.8450 0.073(4) Uiso 1 1 calc R
H1B H 0.3470 -0.0897 0.8886 0.073(4) Uiso 1 1 calc R
N2 N -0.1677(5) -0.2542(5) 0.1814(4) 0.0814(14) Uani 1 1 d .
N3 N -0.1641(4) -0.1754(4) 0.8744(3) 0.0574(8) Uani 1 1 d .
H3A H -0.1571 -0.0843 0.8797 0.073(4) Uiso 1 1 calc R
H3B H -0.0736 -0.1923 0.9174 0.073(4) Uiso 1 1 calc R
N4 N -0.4933(4) -0.6520(5) 0.1933(4) 0.0658(10) Uani 1 1 d .
O1 O 0.1391(4) -0.1437(5) 1.1097(5) 0.0883(12) Uani 1 1 d .
O2 O 0.3685(5) -0.1630(5) 1.2757(4) 0.0914(12) Uani 1 1 d .
O3 O 0.3625(6) -0.1208(5) 1.0724(5) 0.1014(15) Uani 1 1 d .
F1 F 0.1804(6) -0.4001(5) 0.8909(4) 0.1249(16) Uani 1 1 d .
F2 F 0.3765(6) -0.4223(5) 1.0414(6) 0.1307(18) Uani 1 1 d .
F3 F 0.1802(9) -0.4428(5) 1.0664(7) 0.161(3) Uani 1 1 d .

loop_
_atom_site_aniso_label
_atom_site_aniso_U_11
_atom_site_aniso_U_22
_atom_site_aniso_U_33
_atom_site_aniso_U_23
_atom_site_aniso_U_13
_atom_site_aniso_U_12
Ag1 0.0760(3) 0.0733(3) 0.03324(18) 0.00530(14) -0.00171(15) 0.01190(18)
C2 0.0459(18) 0.062(2) 0.0420(16) 0.0174(15) 0.0136(14) -0.0015(17)
C1 0.0468(17) 0.0495(18) 0.0307(13) 0.0099(12) 0.0095(12) 0.0070(14)
C3 0.065(2) 0.061(2) 0.0332(14) 0.0160(14) 0.0171(15) 0.0081(19)
C4 0.0509(19) 0.0495(19) 0.0374(15) 0.0111(13) 0.0090(14) 0.0094(16)
C5 0.0473(19) 0.064(2) 0.0491(19) 0.0160(16) 0.0114(16) -0.0024(18)
C6 0.059(2) 0.068(2) 0.0400(16) 0.0226(16) 0.0161(16) 0.0014(19)
C7 0.070(3) 0.051(2) 0.0424(18) 0.0076(14) 0.0077(18) 0.0134(19)
C8 0.0431(17) 0.0499(18) 0.0376(15) 0.0097(13) 0.0103(13) 0.0030(14)
C9 0.057(2) 0.0437(17) 0.0455(17) 0.0109(14) 0.0112(15) 0.0088(16)
C10 0.0521(19) 0.058(2) 0.0384(15) 0.0174(14) 0.0082(14) 0.0048(17)
C11 0.0412(16) 0.0521(19) 0.0356(14) 0.0102(13) 0.0097(13) 0.0038(14)
C12 0.056(2) 0.0500(19) 0.0453(17) 0.0113(14) 0.0113(15) 0.0118(16)
C13 0.0504(19) 0.055(2) 0.0441(17) 0.0165(15) 0.0071(15) 0.0116(16)
C14 0.0485(19) 0.062(2) 0.0406(16) 0.0098(15) 0.0130(15) 0.0023(17)
C15 0.084(4) 0.060(3) 0.089(4) 0.031(3) 0.029(3) 0.007(3)
S1 0.0542(5) 0.0559(5) 0.0537(5) 0.0213(4) 0.0168(4) 0.0074(4)
N1 0.0521(17) 0.0590(18) 0.0345(13) 0.0136(12) 0.0038(12) 0.0046(14)
N2 0.085(3) 0.070(2) 0.0464(19) 0.0128(17) -0.0113(18) 0.014(2)
N3 0.0556(18) 0.0552(18) 0.0383(14) 0.0070(12) 0.0046(13) 0.0045(15)
N4 0.060(2) 0.073(2) 0.0399(15) 0.0063(15) 0.0085(15) 0.0014(18)
O1 0.062(2) 0.088(3) 0.088(3) 0.019(2) 0.0144(19) 0.0217(19)
O2 0.088(3) 0.117(3) 0.0533(18) 0.027(2) 0.0166(18) 0.028(2)
O3 0.114(4) 0.099(3) 0.092(3) 0.046(2) 0.032(3) -0.028(3)
F1 0.143(4) 0.093(3) 0.074(2) -0.0003(19) 0.004(2) 0.006(3)
F2 0.141(4) 0.105(3) 0.142(4) 0.047(3) 0.053(3) 0.071(3)
F3 0.240(7) 0.081(3) 0.205(6) 0.054(3) 0.135(6) -0.011(4)

loop_
_atom_type_symbol
_atom_type_description
_atom_type_scat_dispersion_real
_atom_type_scat_dispersion_imag
_atom_type_scat_source
C C 0.0033 0.0016 'International Tables Vol C Tables 4.2.6.8 and 6.1.1.4'
H H 0.0000 0.0000 'International Tables Vol C Tables 4.2.6.8 and 6.1.1.4'
N N 0.0061 0.0033 'International Tables Vol C Tables 4.2.6.8 and 6.1.1.4'
O O 0.0106 0.0060 'International Tables Vol C Tables 4.2.6.8 and 6.1.1.4'
F F 0.0171 0.0103 'International Tables Vol C Tables 4.2.6.8 and 6.1.1.4'
S S 0.1246 0.1234 'International Tables Vol C Tables 4.2.6.8 and 6.1.1.4'
Ag Ag -0.8971 1.1015 'International Tables Vol C Tables 4.2.6.8 and 6.1.1.4'

loop_
_geom_angle_atom_site_label_1
_geom_angle_atom_site_label_2
_geom_angle_atom_site_label_3
_geom_angle
_geom_angle_site_symmetry_1
_geom_angle_site_symmetry_3
N4 Ag1 N2 129.93(17) 1_666 2_556
N4 Ag1 N1 122.34(14) 1_666 .
N2 Ag1 N1 94.89(14) 2_556 .
N4 Ag1 N3 95.30(13) 1_666 2_557
N2 Ag1 N3 102.51(17) 2_556 2_557
N1 Ag1 N3 109.74(13) . 2_557
C3 C2 C1 119.6(4) . .
C3 C2 H2 120.2 . .
C1 C2 H2 120.2 . .
C6 C1 C2 119.8(3) . .
C6 C1 N1 120.7(3) . .
C2 C1 N1 119.5(4) . .
C4 C3 C2 120.4(3) . .
C4 C3 H3 119.8 . .
C2 C3 H3 119.8 . .
C3 C4 C5 119.8(3) . .
C3 C4 C7 119.3(4) . .
C5 C4 C7 120.8(4) . .
C6 C5 C4 119.4(4) . .
C6 C5 H5 120.3 . .
C4 C5 H5 120.3 . .
C1 C6 C5 120.9(3) . .
C1 C6 H6 119.6 . .
C5 C6 H6 119.6 . .
N2 C7 C4 178.1(5) . .
C13 C8 C9 119.2(3) . .
C13 C8 N3 120.3(3) . .
C9 C8 N3 120.4(4) . .
C10 C9 C8 120.9(4) . .
C10 C9 H9 119.6 . .
C8 C9 H9 119.6 . .
C9 C10 C11 119.8(3) . .
C9 C10 H10 120.1 . .
C11 C10 H10 120.1 . .
C10 C11 C12 119.8(3) . .
C10 C11 C14 120.4(3) . .
C12 C11 C14 119.8(4) . .
C13 C12 C11 120.1(4) . .
C13 C12 H12 119.9 . .
C11 C12 H12 119.9 . .
C12 C13 C8 120.1(4) . .
C12 C13 H13 119.9 . .
C8 C13 H13 119.9 . .
N4 C14 C11 177.9(5) . .
F3 C15 F2 107.6(6) . .
F3 C15 F1 108.0(6) . .
F2 C15 F1 106.5(6) . .
F3 C15 S1 112.7(5) . .
F2 C15 S1 111.9(5) . .
F1 C15 S1 109.9(4) . .
O3 S1 O1 115.0(3) . .
O3 S1 O2 112.5(3) . .
O1 S1 O2 113.6(3) . .
O3 S1 C15 104.4(3) . .
O1 S1 C15 105.0(3) . .
O2 S1 C15 105.0(3) . .
C1 N1 Ag1 115.9(2) . .
C1 N1 H1A 108.3 . .
Ag1 N1 H1A 108.3 . .
C1 N1 H1B 108.3 . .
Ag1 N1 H1B 108.3 . .
H1A N1 H1B 107.4 . .
C7 N2 Ag1 154.3(4) . 2_556
C8 N3 Ag1 110.4(3) . 2_557
C8 N3 H3A 109.6 . .
Ag1 N3 H3A 109.6 2_557 .
C8 N3 H3B 109.6 . .
Ag1 N3 H3B 109.6 2_557 .
H3A N3 H3B 108.1 . .
C14 N4 Ag1 160.3(4) . 1_444

loop_
_geom_bond_atom_site_label_1
_geom_bond_atom_site_label_2
_geom_bond_distance
_geom_bond_site_symmetry_2
Ag1 N4 2.203(4) 1_666
Ag1 N2 2.233(4) 2_556
Ag1 N1 2.407(4) .
Ag1 N3 2.540(4) 2_557
C2 C3 1.385(5) .
C2 C1 1.391(5) .
C2 H2 0.9300 .
C1 C6 1.378(6) .
C1 N1 1.409(4) .
C3 C4 1.381(6) .
C3 H3 0.9300 .
C4 C5 1.394(6) .
C4 C7 1.423(5) .
C5 C6 1.380(5) .
C5 H5 0.9300 .
C6 H6 0.9300 .
C7 N2 1.142(6) .
C8 C13 1.386(6) .
C8 C9 1.392(5) .
C8 N3 1.403(4) .
C9 C10 1.375(5) .
C9 H9 0.9300 .
C10 C11 1.386(6) .
C10 H10 0.9300 .
C11 C12 1.392(5) .
C11 C14 1.433(5) .
C12 C13 1.383(5) .
C12 H12 0.9300 .
C13 H13 0.9300 .
C14 N4 1.138(5) .
C15 F3 1.273(8) .
C15 F2 1.307(7) .
C15 F1 1.337(7) .
C15 S1 1.792(6) .
S1 O3 1.434(4) .
S1 O1 1.435(4) .
S1 O2 1.438(4) .
N1 H1A 0.9000 .
N1 H1B 0.9000 .
N2 Ag1 2.233(4) 2_556
N3 Ag1 2.540(4) 2_557
N3 H3A 0.9000 .
N3 H3B 0.9000 .
N4 Ag1 2.203(4) 1_444
